data_4002967
loop_
_publ_author_name
'Marchal, Nad\`ege'
'Van Gompel, Wouter'
'G\'elvez-Rueda, Mar\'ia C.'
'Vandewal, Koen'
'Van Hecke, Kristof'
'Boyen, Hans-Gerd'
'Conings, Bert'
'Herckens, Roald'
'Maheshwari, Sudeep'
'Lutsen, Laurence'
'Quarti, Claudio'
'Grozema, Ferdinand C.'
'Vanderzande, Dirk'
'Beljonne, David'

_publ_section_title
;
 Lead-Halide Perovskites Meet Donor--Acceptor Charge-Transfer Complexes
;
_journal_issue 17
_journal_name_full 'Chemistry of Materials'
_journal_page_first 6880
_journal_paper_doi 10.1021/acs.chemmater.9b01289
_journal_volume 31
_journal_year 2019
_chemical_absolute_configuration ad
_chemical_formula_moiety 'C20 H20 N, C12 H4 N4, I3 Pb'
_chemical_formula_sum 'C32 H24 I3 N5 Pb'
_chemical_formula_weight 1066.46
_space_group_crystal_system monoclinic
_space_group_IT_number 9
_space_group_name_Hall 'I -2ya'
_space_group_name_H-M_alt 'I 1 a 1'
_symmetry_space_group_name_Hall 'I -2ya'
_symmetry_space_group_name_H-M 'I 1 a 1'
_atom_sites_solution_hydrogens geom
_atom_sites_solution_primary direct
_audit_creation_date 2018-04-02
_audit_creation_method
;
Olex2 1.2
(compiled Aug 10 2017 17:28:52 for OlexSys, GUI svn.r5381)
;
_cell_angle_alpha 90
_cell_angle_beta 97.458(2)
_cell_angle_gamma 90
_cell_formula_units_Z 4
_cell_length_a 8.0302(2)
_cell_length_b 42.3950(9)
_cell_length_c 9.4390(2)
_cell_measurement_reflns_used 26322
_cell_measurement_temperature 100.0(1)
_cell_measurement_theta_max 29.3680
_cell_measurement_theta_min 2.6180
_cell_volume 3186.23(13)
_computing_cell_refinement 'CrysAlisPro 1.171.38.41 (Rigaku OD, 2015)'
_computing_data_collection 'CrysAlisPro 1.171.38.41 (Rigaku OD, 2015)'
_computing_data_reduction 'CrysAlisPro 1.171.38.41 (Rigaku OD, 2015)'
_computing_molecular_graphics 'Olex2 (Dolomanov et al., 2009)'
_computing_publication_material 'Olex2 (Dolomanov et al., 2009)'
_computing_structure_refinement 'ShelXL (Sheldrick, 2015)'
_computing_structure_solution 'ShelXS (Sheldrick, 2008)'
_diffrn_ambient_environment N~2~
_diffrn_ambient_temperature 100.0(1)
_diffrn_detector 'CCD plate'
_diffrn_detector_area_resol_mean 10.4839
_diffrn_detector_type Atlas
_diffrn_measured_fraction_theta_full 0.999
_diffrn_measured_fraction_theta_max 0.946
_diffrn_measurement_details
;
List of Runs (angles in degrees, time in seconds):

  # Type    Start    End  Width  t~exp~   \w     \q     \k     \f   Frames
--------------------------------------------------------------------------
  1  \w     -7.00  60.00   1.00   45.00    --   10.40-114.00 145.00   67
  2  \w     39.00  96.00   1.00   45.00    --   10.40 174.00  15.00   57
  3  \w     31.00  95.00   1.00   45.00    --   10.40-174.00   5.00   64
  4  \w    -61.00 -14.00   1.00   45.00    --  -11.11 114.00-124.00   47
  5  \w    -70.00  51.00   1.00   45.00    --   10.40 -19.00-120.00  121
  6  \w    -20.00  51.00   1.00   45.00    --   10.40 -99.00 -90.00   71
  7  \w    -91.00 -44.00   1.00   45.00    --  -11.11 162.00-144.34   47
  8  \w    -71.00 -27.00   1.00   45.00    --  -11.11 132.00  -2.79   44
  9  \w    -67.00 -22.00   1.00   45.00    --  -11.11 124.00-161.76   45
 10  \w    -20.00  30.00   1.00   45.00    --  -11.11 -99.00  30.00   50
 11  \w    -87.00  21.00   1.00   45.00    --  -11.11 -77.00-150.00  108
 12  \w    -39.00  62.00   1.00   45.00    --  -11.11  57.00   0.00  101
 13  \w    -36.00  63.00   1.00   45.00    --  -11.11  38.00 120.00   99
 14  \w    -20.00   5.00   1.00   45.00    --  -11.11 -99.00  90.00   25
 15  \w    -85.00  13.00   1.00   45.00    --  -11.11 -38.00 -60.00   98
;
_diffrn_measurement_device 'four-circle diffractometer'
_diffrn_measurement_device_type 'SuperNova, Dual, Cu at zero, Atlas'
_diffrn_measurement_method '\w scans'
_diffrn_orient_matrix_type 'CrysAlisPro convention (1999,Acta A55,543-557)'
_diffrn_orient_matrix_UB_11 0.0214661000
_diffrn_orient_matrix_UB_12 -0.0162209000
_diffrn_orient_matrix_UB_13 0.0045203000
_diffrn_orient_matrix_UB_21 -0.0672114000
_diffrn_orient_matrix_UB_22 -0.0028109000
_diffrn_orient_matrix_UB_23 0.0402451000
_diffrn_orient_matrix_UB_31 -0.0543959000
_diffrn_orient_matrix_UB_32 -0.0029359000
_diffrn_orient_matrix_UB_33 -0.0640385000
_diffrn_radiation_monochromator mirror
_diffrn_radiation_probe x-ray
_diffrn_radiation_type MoK\a
_diffrn_radiation_wavelength 0.71073
_diffrn_reflns_av_R_equivalents 0.0523
_diffrn_reflns_av_unetI/netI 0.0370
_diffrn_reflns_Laue_measured_fraction_full 0.999
_diffrn_reflns_Laue_measured_fraction_max 0.946
_diffrn_reflns_limit_h_max 11
_diffrn_reflns_limit_h_min -10
_diffrn_reflns_limit_k_max 56
_diffrn_reflns_limit_k_min -56
_diffrn_reflns_limit_l_max 12
_diffrn_reflns_limit_l_min -12
_diffrn_reflns_number 46480
_diffrn_reflns_point_group_measured_fraction_full 0.997
_diffrn_reflns_point_group_measured_fraction_max 0.899
_diffrn_reflns_theta_full 25.242
_diffrn_reflns_theta_max 29.674
_diffrn_reflns_theta_min 2.603
_diffrn_source 'micro-focus sealed X-ray tube'
_diffrn_source_type 'SuperNova (Mo) X-ray Source'
_exptl_absorpt_coefficient_mu 8.232
_exptl_absorpt_correction_T_max 0.910
_exptl_absorpt_correction_T_min 0.427
_exptl_absorpt_correction_type gaussian
_exptl_absorpt_process_details
;
CrysAlisPro 1.171.38.41 (Rigaku Oxford Diffraction, 2015)
Numerical absorption correction based on gaussian integration over
            a multifaceted crystal model
Empirical absorption correction using spherical harmonics,
 implemented in SCALE3 ABSPACK scaling algorithm.
;
_exptl_crystal_colour 'metallic pinkish violet'
_exptl_crystal_colour_lustre metallic
_exptl_crystal_colour_modifier pinkish
_exptl_crystal_colour_primary violet
_exptl_crystal_density_diffrn 2.223
_exptl_crystal_description plate
_exptl_crystal_F_000 1968
_exptl_crystal_size_max 0.521
_exptl_crystal_size_mid 0.163
_exptl_crystal_size_min 0.042
_refine_diff_density_max 1.219
_refine_diff_density_min -0.958
_refine_diff_density_rms 0.140
_refine_ls_abs_structure_details
;
 Flack x determined using 3508 quotients [(I+)-(I-)]/[(I+)+(I-)]
 (Parsons and Flack (2004), Acta Cryst. A60, s61).
;
_refine_ls_abs_structure_Flack 0.017(3)
_refine_ls_extinction_method none
_refine_ls_goodness_of_fit_ref 1.041
_refine_ls_hydrogen_treatment constr
_refine_ls_matrix_type full
_refine_ls_number_parameters 371
_refine_ls_number_reflns 8105
_refine_ls_number_restraints 2
_refine_ls_restrained_S_all 1.041
_refine_ls_R_factor_all 0.0286
_refine_ls_R_factor_gt 0.0260
_refine_ls_shift/su_max 0.004
_refine_ls_shift/su_mean 0.000
_refine_ls_structure_factor_coef Fsqd
_refine_ls_weighting_details 'w=1/[\s^2^(Fo^2^)+(0.0289P)^2^+0.1739P] where P=(Fo^2^+2Fc^2^)/3'
_refine_ls_weighting_scheme calc
_refine_ls_wR_factor_gt 0.0541
_refine_ls_wR_factor_ref 0.0556
_reflns_Friedel_coverage 0.895
_reflns_Friedel_fraction_full 0.995
_reflns_Friedel_fraction_max 0.852
_reflns_number_gt 7729
_reflns_number_total 8105
_reflns_threshold_expression 'I > 2\s(I)'
_cod_data_source_file cm9b01289_si_001.cif
_cod_data_source_block dvdz002
_cod_database_code 4002967
_shelxl_version_number 2013-4
_chemical_oxdiff_formula 'C32 H24 I3 N5 Pb'
_shelx_space_group_comment
;
The symmetry employed for this shelxl refinement is uniquely defined
by the following loop, which should always be used as a source of
symmetry information in preference to the above space-group names.
They are only intended as comments.
;
_reflns_odcompleteness_completeness 99.91
_reflns_odcompleteness_iscentric 1
_reflns_odcompleteness_theta 26.32
_olex2_refinement_description
;
1. Fixed Uiso
 At 1.2 times of:
  All C(H) groups, All C(H,H) groups, All N(H,H,H) groups
2.a Secondary CH2 refined with riding coordinates:
 C17(H17A,H17B), C18(H18A,H18B), C19(H19A,H19B), C20(H20A,H20B)
2.b Aromatic/amide H refined with riding coordinates:
 C2(H2), C3(H3), C5(H5), C6(H6), C8(H8), C9(H9), C10(H10), C12(H12), C13(H13),
 C22(H22), C23(H23), C25(H25), C26(H26)
2.c Idealised Me refined as rotating group:
 N1(H1A,H1B,H1C)
;
_olex2_exptl_crystal_mounting_method 'mounted on a nylon loop'
_olex2_submission_special_instructions 'No special instructions were received'
_oxdiff_exptl_absorpt_empirical_details
;
Empirical correction (ABSPACK) includes:
- Absorption correction using spherical harmonics
- Frame scaling
;
_oxdiff_exptl_absorpt_empirical_full_max 1.390
_oxdiff_exptl_absorpt_empirical_full_min 0.679

loop_
_space_group_symop_operation_xyz
'x, y, z'
'x+1/2, -y, z'
'x+1/2, y+1/2, z+1/2'
'x+1, -y+1/2, z+1/2'

loop_
_atom_site_label
_atom_site_type_symbol
_atom_site_fract_x
_atom_site_fract_y
_atom_site_fract_z
_atom_site_U_iso_or_equiv
_atom_site_adp_type
_atom_site_occupancy
_atom_site_site_symmetry_order
_atom_site_calc_flag
_atom_site_refinement_flags_posn
Pb1 Pb 0.66173(3) 0.50007(2) 0.64800(3) 0.01473(6) Uani 1 1 d .
I1 I 0.46108(5) 0.47332(2) 0.88783(4) 0.01933(10) Uani 1 1 d .
I2 I 0.39822(5) 0.46850(2) 0.41389(4) 0.01827(10) Uani 1 1 d .
I3 I 0.89770(5) 0.44132(2) 0.62167(4) 0.01889(10) Uani 1 1 d .
N1 N 0.2551(7) 0.55985(13) 1.2319(6) 0.0210(12) Uani 1 1 d .
H1A H 0.2293 0.5790 1.1910 0.025 Uiso 1 1 calc GR
H1B H 0.3080 0.5627 1.3223 0.025 Uiso 1 1 calc GR
H1C H 0.1591 0.5486 1.2350 0.025 Uiso 1 1 calc GR
C1 C 0.6522(8) 0.63825(15) 0.9706(6) 0.0161(13) Uani 1 1 d .
C2 C 0.5711(8) 0.66476(17) 1.0172(7) 0.0206(14) Uani 1 1 d .
H2 H 0.5334 0.6643 1.1085 0.025 Uiso 1 1 calc R
C3 C 0.5437(8) 0.69176(17) 0.9344(7) 0.0196(14) Uani 1 1 d .
H3 H 0.4851 0.7091 0.9685 0.024 Uiso 1 1 calc R
C4 C 0.6011(8) 0.69377(15) 0.8017(7) 0.0165(13) Uani 1 1 d .
C5 C 0.5818(8) 0.72165(16) 0.7153(7) 0.0197(13) Uani 1 1 d .
H5 H 0.5273 0.7395 0.7492 0.024 Uiso 1 1 calc R
C6 C 0.6384(8) 0.72327(16) 0.5879(7) 0.0204(14) Uani 1 1 d .
H6 H 0.6246 0.7423 0.5342 0.024 Uiso 1 1 calc R
C7 C 0.7195(8) 0.69680(16) 0.5315(7) 0.0176(14) Uani 1 1 d .
C8 C 0.7790(8) 0.69780(17) 0.3989(7) 0.0223(15) Uani 1 1 d .
H8 H 0.7661 0.7165 0.3431 0.027 Uiso 1 1 calc R
C9 C 0.8571(8) 0.67163(18) 0.3478(7) 0.0234(15) Uani 1 1 d .
H9 H 0.8949 0.6725 0.2566 0.028 Uiso 1 1 calc R
C10 C 0.8805(8) 0.64412(18) 0.4290(7) 0.0217(15) Uani 1 1 d .
H10 H 0.9358 0.6266 0.3932 0.026 Uiso 1 1 calc R
C11 C 0.8241(8) 0.64208(15) 0.5613(6) 0.0156(12) Uani 1 1 d .
C12 C 0.8454(8) 0.61433(15) 0.6474(7) 0.0171(13) Uani 1 1 d .
H12 H 0.9003 0.5965 0.6136 0.021 Uiso 1 1 calc R
C13 C 0.7889(8) 0.61293(15) 0.7763(6) 0.0170(12) Uani 1 1 d .
H13 H 0.8034 0.5939 0.8297 0.020 Uiso 1 1 calc R
C14 C 0.7086(7) 0.63887(14) 0.8348(6) 0.0143(12) Uani 1 1 d .
C15 C 0.6835(7) 0.66723(15) 0.7510(6) 0.0127(12) Uani 1 1 d .
C16 C 0.7421(7) 0.66861(15) 0.6143(6) 0.0138(12) Uani 1 1 d .
C17 C 0.6715(8) 0.60951(16) 1.0647(6) 0.0197(14) Uani 1 1 d .
H17A H 0.6954 0.6162 1.1659 0.024 Uiso 1 1 calc R
H17B H 0.7679 0.5968 1.0414 0.024 Uiso 1 1 calc R
C18 C 0.5128(8) 0.58922(15) 1.0451(6) 0.0180(13) Uani 1 1 d .
H18A H 0.4882 0.5829 0.9436 0.022 Uiso 1 1 calc R
H18B H 0.4168 0.6019 1.0694 0.022 Uiso 1 1 calc R
C19 C 0.5315(8) 0.55945(15) 1.1396(7) 0.0189(13) Uani 1 1 d .
H19A H 0.6123 0.5449 1.1025 0.023 Uiso 1 1 calc R
H19B H 0.5789 0.5656 1.2378 0.023 Uiso 1 1 calc R
C20 C 0.3687(8) 0.54220(16) 1.1454(7) 0.0226(15) Uani 1 1 d .
H20A H 0.3111 0.5392 1.0470 0.027 Uiso 1 1 calc R
H20B H 0.3927 0.5211 1.1879 0.027 Uiso 1 1 calc R
N2 N 0.6074(7) 0.37415(14) 1.1173(5) 0.0223(12) Uani 1 1 d .
N3 N 0.4385(7) 0.27509(16) 1.0441(6) 0.0298(14) Uani 1 1 d .
N4 N 0.8021(8) 0.28199(16) 0.2482(6) 0.0331(15) Uani 1 1 d .
N5 N 0.9585(8) 0.37885(15) 0.3477(6) 0.0257(13) Uani 1 1 d .
C21 C 0.6346(7) 0.32579(15) 0.8233(6) 0.0148(12) Uani 1 1 d .
C22 C 0.6199(8) 0.29834(16) 0.7308(7) 0.0171(13) Uani 1 1 d .
H22 H 0.5655 0.2799 0.7593 0.020 Uiso 1 1 calc R
C23 C 0.6820(8) 0.29862(16) 0.6054(6) 0.0178(13) Uani 1 1 d .
H23 H 0.6707 0.2805 0.5460 0.021 Uiso 1 1 calc R
C24 C 0.7659(7) 0.32626(15) 0.5599(6) 0.0142(12) Uani 1 1 d .
C25 C 0.7807(8) 0.35367(15) 0.6527(6) 0.0162(12) Uani 1 1 d .
H25 H 0.8359 0.3721 0.6249 0.019 Uiso 1 1 calc R
C26 C 0.7173(8) 0.35331(14) 0.7772(6) 0.0135(12) Uani 1 1 d .
H26 H 0.7272 0.3716 0.8361 0.016 Uiso 1 1 calc R
C27 C 0.5722(8) 0.32513(15) 0.9528(7) 0.0166(13) Uani 1 1 d .
C28 C 0.5893(8) 0.35238(17) 1.0454(6) 0.0185(13) Uani 1 1 d .
C29 C 0.4966(8) 0.29746(16) 1.0039(7) 0.0185(13) Uani 1 1 d .
C30 C 0.8276(8) 0.32736(16) 0.4309(6) 0.0169(13) Uani 1 1 d .
C31 C 0.8149(9) 0.30187(17) 0.3304(7) 0.0206(14) Uani 1 1 d .
C32 C 0.9027(8) 0.35574(17) 0.3847(6) 0.0174(13) Uani 1 1 d .

loop_
_atom_site_aniso_label
_atom_site_aniso_U_11
_atom_site_aniso_U_22
_atom_site_aniso_U_33
_atom_site_aniso_U_23
_atom_site_aniso_U_13
_atom_site_aniso_U_12
Pb1 0.01168(10) 0.01548(11) 0.01697(10) -0.00115(8) 0.00169(7) -0.00051(8)
I1 0.0172(2) 0.0221(2) 0.01836(19) 0.00355(16) 0.00110(16) 0.00013(17)
I2 0.0158(2) 0.0210(2) 0.01780(19) -0.00380(16) 0.00144(16) -0.00253(16)
I3 0.0219(2) 0.0118(2) 0.0226(2) 0.00022(14) 0.00157(17) 0.00085(16)
N1 0.021(3) 0.020(3) 0.023(3) 0.006(2) 0.004(2) -0.004(2)
C1 0.012(3) 0.019(3) 0.017(3) 0.002(2) 0.002(2) -0.007(2)
C2 0.018(3) 0.030(4) 0.015(3) -0.007(3) 0.006(3) -0.006(3)
C3 0.015(3) 0.022(4) 0.023(3) -0.006(3) 0.005(3) -0.001(3)
C4 0.012(3) 0.013(3) 0.023(3) -0.005(2) -0.001(2) -0.003(2)
C5 0.014(3) 0.013(3) 0.031(3) -0.005(3) -0.003(3) -0.001(2)
C6 0.014(3) 0.008(3) 0.036(3) 0.003(3) -0.007(3) -0.003(2)
C7 0.011(3) 0.023(4) 0.017(3) 0.006(3) -0.002(2) -0.003(3)
C8 0.016(3) 0.026(4) 0.023(3) 0.010(3) -0.001(3) -0.003(3)
C9 0.018(3) 0.039(5) 0.013(3) 0.003(3) 0.001(2) -0.005(3)
C10 0.017(3) 0.030(4) 0.018(3) -0.005(3) 0.001(3) -0.003(3)
C11 0.013(3) 0.016(3) 0.017(3) -0.003(2) 0.002(2) -0.003(2)
C12 0.016(3) 0.014(3) 0.021(3) -0.004(2) -0.002(2) 0.001(2)
C13 0.018(3) 0.013(3) 0.020(3) 0.002(2) 0.003(2) -0.003(2)
C14 0.012(3) 0.015(3) 0.016(3) -0.001(2) 0.001(2) -0.003(2)
C15 0.005(3) 0.021(3) 0.012(3) -0.002(2) -0.001(2) -0.002(2)
C16 0.007(3) 0.017(3) 0.016(3) 0.000(2) -0.002(2) -0.002(2)
C17 0.017(3) 0.027(4) 0.015(3) 0.005(2) 0.002(2) -0.003(3)
C18 0.018(3) 0.021(4) 0.014(3) 0.002(2) 0.001(2) -0.002(3)
C19 0.020(3) 0.018(4) 0.018(3) 0.005(2) 0.002(3) 0.005(3)
C20 0.024(4) 0.020(4) 0.024(3) 0.002(3) 0.003(3) -0.001(3)
N2 0.019(3) 0.028(4) 0.020(3) -0.003(2) 0.004(2) -0.002(2)
N3 0.025(3) 0.033(4) 0.032(3) 0.000(3) 0.005(3) -0.006(3)
N4 0.032(4) 0.037(4) 0.029(3) -0.011(3) -0.003(3) 0.011(3)
N5 0.032(3) 0.027(4) 0.018(3) 0.003(2) 0.005(2) 0.006(3)
C21 0.010(3) 0.019(3) 0.015(3) 0.002(2) -0.002(2) 0.003(2)
C22 0.014(3) 0.014(3) 0.023(3) 0.001(2) 0.001(3) -0.004(2)
C23 0.018(3) 0.014(3) 0.021(3) -0.006(2) 0.002(2) 0.000(2)
C24 0.011(3) 0.015(3) 0.016(3) 0.000(2) -0.001(2) 0.003(2)
C25 0.019(3) 0.009(3) 0.020(3) 0.002(2) 0.002(2) 0.002(2)
C26 0.015(3) 0.009(3) 0.016(3) -0.005(2) 0.000(2) 0.000(2)
C27 0.011(3) 0.017(3) 0.021(3) 0.001(2) 0.000(2) 0.002(2)
C28 0.015(3) 0.024(4) 0.017(3) 0.002(3) 0.003(2) 0.001(3)
C29 0.017(3) 0.019(4) 0.020(3) -0.001(3) 0.003(3) -0.002(3)
C30 0.014(3) 0.022(4) 0.013(3) -0.002(2) -0.003(2) 0.006(3)
C31 0.019(3) 0.023(4) 0.019(3) -0.003(3) 0.000(3) 0.005(3)
C32 0.018(3) 0.024(4) 0.011(3) -0.002(2) 0.003(2) 0.005(3)

loop_
_atom_type_symbol
_atom_type_description
_atom_type_scat_dispersion_real
_atom_type_scat_dispersion_imag
_atom_type_scat_source
C C 0.0033 0.0016 'International Tables Vol C Tables 4.2.6.8 and 6.1.1.4'
H H 0.0000 0.0000 'International Tables Vol C Tables 4.2.6.8 and 6.1.1.4'
I I -0.4742 1.8119 'International Tables Vol C Tables 4.2.6.8 and 6.1.1.4'
N N 0.0061 0.0033 'International Tables Vol C Tables 4.2.6.8 and 6.1.1.4'
Pb Pb -3.3944 10.1111 'International Tables Vol C Tables 4.2.6.8 and 6.1.1.4'

loop_
_exptl_crystal_face_index_h
_exptl_crystal_face_index_k
_exptl_crystal_face_index_l
_exptl_crystal_face_perp_dist
1 -13 -13 0.0817
-1 13 13 0.0817
-11 2 3 0.2563
11 -3 -4 0.2060
1 59 -2 0.0239
-1 -59 2 0.0179

loop_
_geom_angle_atom_site_label_1
_geom_angle_atom_site_label_2
_geom_angle_atom_site_label_3
_geom_angle
_geom_angle_site_symmetry_1
_geom_angle_site_symmetry_3
I1 Pb1 I1 91.445(13) . 2_565
I1 Pb1 I2 175.183(14) . 2_565
I1 Pb1 I2 83.779(12) 2_565 2_565
I1 Pb1 I3 98.081(13) . .
I1 Pb1 I3 86.611(13) . 2_465
I2 Pb1 I1 89.518(12) . .
I2 Pb1 I1 174.107(14) . 2_565
I2 Pb1 I2 95.297(14) . 2_565
I2 Pb1 I3 88.000(12) . .
I2 Pb1 I3 84.216(12) . 2_465
I3 Pb1 I1 101.643(12) 2_465 2_565
I3 Pb1 I1 86.109(12) . 2_565
I3 Pb1 I2 82.259(12) . 2_565
I3 Pb1 I2 93.726(12) 2_465 2_565
I3 Pb1 I3 170.887(16) . 2_465
Pb1 I1 Pb1 77.175(10) . 2_465
Pb1 I2 Pb1 75.911(10) . 2_465
Pb1 I3 Pb1 77.498(9) . 2_565
C2 C1 C14 119.2(6) . .
C2 C1 C17 118.8(5) . .
C14 C1 C17 122.0(6) . .
C3 C2 C1 122.1(6) . .
C2 C3 C4 120.7(6) . .
C3 C4 C5 122.6(6) . .
C3 C4 C15 118.6(6) . .
C15 C4 C5 118.8(6) . .
C6 C5 C4 121.9(6) . .
C5 C6 C7 121.1(6) . .
C8 C7 C6 122.3(6) . .
C8 C7 C16 118.8(6) . .
C16 C7 C6 118.9(6) . .
C9 C8 C7 120.6(6) . .
C8 C9 C10 120.7(6) . .
C11 C10 C9 120.8(6) . .
C10 C11 C12 122.4(6) . .
C10 C11 C16 119.1(6) . .
C16 C11 C12 118.5(5) . .
C13 C12 C11 121.2(6) . .
C12 C13 C14 122.4(6) . .
C1 C14 C13 123.5(6) . .
C1 C14 C15 118.4(6) . .
C13 C14 C15 118.1(5) . .
C4 C15 C14 121.0(5) . .
C4 C15 C16 119.6(6) . .
C16 C15 C14 119.4(5) . .
C7 C16 C15 119.7(6) . .
C11 C16 C7 120.0(6) . .
C11 C16 C15 120.3(6) . .
C1 C17 C18 111.4(5) . .
C17 C18 C19 111.9(5) . .
C20 C19 C18 113.5(5) . .
N1 C20 C19 111.7(5) . .
C26 C21 C22 118.3(5) . .
C27 C21 C22 120.4(6) . .
C27 C21 C26 121.3(6) . .
C23 C22 C21 120.9(6) . .
C22 C23 C24 120.7(6) . .
C23 C24 C25 118.4(5) . .
C30 C24 C23 121.8(6) . .
C30 C24 C25 119.8(6) . .
C26 C25 C24 120.6(6) . .
C25 C26 C21 121.2(6) . .
C21 C27 C28 120.2(6) . .
C21 C27 C29 122.2(6) . .
C29 C27 C28 117.6(6) . .
N2 C28 C27 177.9(7) . .
N3 C29 C27 178.8(8) . .
C24 C30 C31 123.9(6) . .
C24 C30 C32 120.7(6) . .
C31 C30 C32 115.3(6) . .
N4 C31 C30 178.4(8) . .
N5 C32 C30 178.1(7) . .

loop_
_geom_bond_atom_site_label_1
_geom_bond_atom_site_label_2
_geom_bond_distance
_geom_bond_site_symmetry_2
Pb1 I1 3.2808(5) 2_565
Pb1 I1 3.1548(5) .
Pb1 I2 3.1524(5) .
Pb1 I2 3.3698(5) 2_565
Pb1 I3 3.1587(5) .
Pb1 I3 3.2550(5) 2_465
I1 Pb1 3.2808(5) 2_465
I2 Pb1 3.3698(5) 2_465
I3 Pb1 3.2550(5) 2_565
N1 C20 1.501(9) .
C1 C2 1.399(10) .
C1 C14 1.414(8) .
C1 C17 1.504(9) .
C2 C3 1.387(10) .
C3 C4 1.392(9) .
C4 C5 1.433(9) .
C4 C15 1.419(9) .
C5 C6 1.341(10) .
C6 C7 1.434(10) .
C7 C8 1.397(9) .
C7 C16 1.427(9) .
C8 C9 1.391(11) .
C9 C10 1.395(10) .
C10 C11 1.385(8) .
C11 C12 1.427(9) .
C11 C16 1.427(9) .
C12 C13 1.355(9) .
C13 C14 1.422(9) .
C14 C15 1.439(9) .
C15 C16 1.431(8) .
C17 C18 1.528(9) .
C18 C19 1.542(8) .
C19 C20 1.505(9) .
N2 C28 1.144(8) .
N3 C29 1.143(9) .
N4 C31 1.141(9) .
N5 C32 1.150(9) .
C21 C22 1.450(9) .
C21 C26 1.438(9) .
C21 C27 1.380(8) .
C22 C23 1.344(9) .
C23 C24 1.444(9) .
C24 C25 1.451(9) .
C24 C30 1.374(8) .
C25 C26 1.341(8) .
C27 C28 1.444(9) .
C27 C29 1.433(9) .
C30 C31 1.433(9) .
C30 C32 1.439(10) .

loop_
_exptl_oxdiff_crystal_face_indexfrac_h
_exptl_oxdiff_crystal_face_indexfrac_k
_exptl_oxdiff_crystal_face_indexfrac_l
_exptl_oxdiff_crystal_face_x
_exptl_oxdiff_crystal_face_y
_exptl_oxdiff_crystal_face_z
1.0124 -13.0066 -13.0038 0.1739 -0.5548 0.8159
-1.0124 13.0066 13.0038 -0.1739 0.5548 -0.8159
-10.9949 2.0008 2.9986 -0.2549 0.8540 0.4002
10.9959 -3.0013 -3.9989 0.2666 -0.8915 -0.3332
0.9654 59.0069 -1.9968 -0.9454 -0.3111 -0.0979
-0.9654 -59.0069 1.9968 0.9454 0.3111 0.0979
